data_1504568
loop_
_publ_author_name
'Kumar, Sarvesh'
'Peruncheralathan, Saravanan'
'Ila, Hiriyakkanavar'
'Junjappa, Hiriyakkanavar'

_publ_section_title
;
 A novel anionic domino process for the synthesis of
 o-cyanoaryl-methylthio/alkyl/aryl/heteroaryl acetylenes.
;
_journal_issue 5
_journal_name_full 'Organic letters'
_journal_page_first 965
_journal_page_last 968
_journal_paper_doi 10.1021/ol800029c
_journal_volume 10
_journal_year 2008
_chemical_formula_moiety 'C12 H11 N O2 S'
_chemical_formula_sum 'C12 H11 N O2 S'
_chemical_formula_weight 233.28
_chemical_name_systematic ?
_space_group_IT_number 2
_symmetry_cell_setting triclinic
_symmetry_space_group_name_Hall '-P 1'
_symmetry_space_group_name_H-M 'P -1'
_atom_sites_solution_hydrogens geom
_atom_sites_solution_primary direct
_atom_sites_solution_secondary difmap
_audit_creation_method SHELXL-97
_cell_angle_alpha 97.72(3)
_cell_angle_beta 99.44(3)
_cell_angle_gamma 111.16(3)
_cell_formula_units_Z 2
_cell_length_a 8.0238(16)
_cell_length_b 8.2194(16)
_cell_length_c 10.083(2)
_cell_measurement_reflns_used 999
_cell_measurement_temperature 293(2)
_cell_measurement_theta_max 28.23
_cell_measurement_theta_min 2.04
_cell_volume 598.1(3)
_computing_cell_refinement SAINT6.45(Bruker2003)
_computing_data_collection SMART5.628(Bruker2003)
_computing_data_reduction SAINT6.45(Bruker,2003)
_computing_molecular_graphics Diamond2.1
_computing_publication_material 'Bruker SHELXTL'
_computing_structure_refinement SHELXL-97(Sheldrick,1997)
_computing_structure_solution SHELXS-97(Sheldrick,1990)
_diffrn_ambient_temperature 293(2)
_diffrn_measured_fraction_theta_full 0.997
_diffrn_measured_fraction_theta_max 0.997
_diffrn_measurement_device_type BrukerSMARTAPEX
_diffrn_measurement_method /w-scans
_diffrn_radiation_monochromator graphite
_diffrn_radiation_source 'fine-focus sealed tube'
_diffrn_radiation_type MoK\a
_diffrn_radiation_wavelength 0.71073
_diffrn_reflns_av_R_equivalents 0.0195
_diffrn_reflns_av_sigmaI/netI 0.0634
_diffrn_reflns_limit_h_max 9
_diffrn_reflns_limit_h_min 0
_diffrn_reflns_limit_k_max 9
_diffrn_reflns_limit_k_min -9
_diffrn_reflns_limit_l_max 11
_diffrn_reflns_limit_l_min -11
_diffrn_reflns_number 2256
_diffrn_reflns_theta_full 28.34
_diffrn_reflns_theta_max 24.96
_diffrn_reflns_theta_min 2.09
_diffrn_standards_decay_% <0.05
_exptl_absorpt_coefficient_mu 0.255
_exptl_absorpt_correction_T_max 0.9346
_exptl_absorpt_correction_T_min 0.9101
_exptl_absorpt_correction_type empirical
_exptl_absorpt_process_details SADABS2.10(Bruker2003)
_exptl_crystal_colour colorless
_exptl_crystal_density_diffrn 1.295
_exptl_crystal_density_method 'not measured'
_exptl_crystal_description rectangular
_exptl_crystal_F_000 244
_exptl_crystal_size_max 0.14
_exptl_crystal_size_mid 0.12
_exptl_crystal_size_min 0.10
_refine_diff_density_max 0.358
_refine_diff_density_min -0.501
_refine_diff_density_rms 0.091
_refine_ls_extinction_method none
_refine_ls_goodness_of_fit_ref 1.041
_refine_ls_hydrogen_treatment constr
_refine_ls_matrix_type full
_refine_ls_number_parameters 148
_refine_ls_number_reflns 2089
_refine_ls_number_restraints 0
_refine_ls_restrained_S_all 1.041
_refine_ls_R_factor_all 0.1126
_refine_ls_R_factor_gt 0.0763
_refine_ls_shift/su_max 0.000
_refine_ls_shift/su_mean 0.000
_refine_ls_structure_factor_coef Fsqd
_refine_ls_weighting_details 'calc w=1/[\s^2^(Fo^2^)+(0.1618P)^2^+0.0000P] where P=(Fo^2^+2Fc^2^)/3'
_refine_ls_weighting_scheme calc
_refine_ls_wR_factor_gt 0.1681
_refine_ls_wR_factor_ref 0.2039
_reflns_number_gt 1075
_reflns_number_total 2089
_reflns_threshold_expression >2sigma(I)
_cod_data_source_file ol800029c-file004.cif
_cod_data_source_block Compound3a.CIF
_cod_depositor_comments
;
 Removing the _chemical_melting_point data item since it contained the
 _chemical_formula_sum data item value and not the melting temperature.

 Antanas Vaitkus,
 2017-09-27

The following automatic conversions were performed:

'_symmetry_cell_setting' value 'Triclinic' changed to 'triclinic'
according to /home/saulius/struct/CIF-dictionaries/cif_core.dic
dictionary named 'cif_core.dic' version 2.4.1 from 2010-06-29.

Automatic conversion script
Id: cif_fix_values 1715 2011-07-08 13:25:40Z adriana 
;
_cod_original_sg_symbol_H-M P-1
_cod_database_code 1504568

loop_
_symmetry_equiv_pos_as_xyz
'x, y, z'
'-x, -y, -z'

loop_
_atom_site_label
_atom_site_type_symbol
_atom_site_fract_x
_atom_site_fract_y
_atom_site_fract_z
_atom_site_U_iso_or_equiv
_atom_site_adp_type
_atom_site_occupancy
_atom_site_symmetry_multiplicity
_atom_site_calc_flag
_atom_site_refinement_flags
C1 C 0.2372(10) 0.4262(10) -0.4978(6) 0.081(2) Uani 1 1 d .
H1A H 0.1871 0.4783 -0.4319 0.122 Uiso 1 1 calc R
H1B H 0.1532 0.3873 -0.5863 0.122 Uiso 1 1 calc R
H1C H 0.3523 0.5135 -0.5036 0.122 Uiso 1 1 calc R
S1 S 0.2725(3) 0.2384(2) -0.44502(15) 0.0794(7) Uani 1 1 d .
O1 O 1.0787(5) 0.6207(4) 0.2959(3) 0.0539(10) Uani 1 1 d .
O2 O 0.8620(5) 0.2931(4) 0.2275(4) 0.0627(11) Uani 1 1 d .
C2 C 0.9485(7) 0.5773(6) 0.1792(5) 0.0432(12) Uani 1 1 d .
C3 C 0.9283(7) 0.6917(6) 0.0977(5) 0.0457(12) Uani 1 1 d .
H3 H 1.0086 0.8111 0.1212 0.055 Uiso 1 1 calc R
C4 C 0.6702(7) 0.4500(6) -0.0620(4) 0.0430(12) Uani 1 1 d .
C5 C 0.7871(7) 0.6296(6) -0.0210(4) 0.0418(12) Uani 1 1 d .
C6 C 0.8302(7) 0.3953(6) 0.1402(5) 0.0438(13) Uani 1 1 d .
C7 C 0.6917(7) 0.3352(6) 0.0222(5) 0.0448(12) Uani 1 1 d .
H7 H 0.6115 0.2158 -0.0012 0.054 Uiso 1 1 calc R
C8 C 0.5324(6) 0.3851(6) -0.1866(5) 0.0444(12) Uani 1 1 d .
C9 C 0.7668(8) 0.7552(7) -0.1017(5) 0.0580(15) Uani 1 1 d .
C10 C 0.4228(7) 0.3292(6) -0.2935(5) 0.0489(13) Uani 1 1 d .
C11 C 1.1981(8) 0.8048(7) 0.3434(6) 0.0678(17) Uani 1 1 d .
H11A H 1.2628 0.8453 0.2744 0.102 Uiso 1 1 calc R
H11B H 1.2848 0.8187 0.4264 0.102 Uiso 1 1 calc R
H11C H 1.1270 0.8738 0.3615 0.102 Uiso 1 1 calc R
N1 N 0.7496(8) 0.8566(7) -0.1632(5) 0.091(2) Uani 1 1 d .
C12 C 0.7426(9) 0.1109(7) 0.1984(7) 0.085(2) Uani 1 1 d .
H12A H 0.6186 0.1012 0.1923 0.128 Uiso 1 1 calc R
H12B H 0.7763 0.0557 0.2706 0.128 Uiso 1 1 calc R
H12C H 0.7518 0.0522 0.1126 0.128 Uiso 1 1 calc R

loop_
_atom_site_aniso_label
_atom_site_aniso_U_11
_atom_site_aniso_U_22
_atom_site_aniso_U_33
_atom_site_aniso_U_23
_atom_site_aniso_U_13
_atom_site_aniso_U_12
C1 0.098(5) 0.098(5) 0.055(4) 0.034(3) 0.006(3) 0.046(4)
S1 0.0986(14) 0.0576(10) 0.0507(9) -0.0041(7) -0.0312(8) 0.0209(9)
O1 0.061(2) 0.0397(18) 0.0427(19) 0.0040(14) -0.0148(16) 0.0121(17)
O2 0.087(3) 0.0327(18) 0.048(2) 0.0109(15) -0.0171(18) 0.0127(18)
C2 0.047(3) 0.036(2) 0.038(2) 0.0045(19) -0.004(2) 0.014(2)
C3 0.048(3) 0.036(2) 0.042(3) 0.0046(19) -0.002(2) 0.010(2)
C4 0.048(3) 0.044(3) 0.033(2) 0.006(2) 0.002(2) 0.016(2)
C5 0.050(3) 0.038(3) 0.034(2) 0.0129(19) 0.003(2) 0.013(2)
C6 0.050(3) 0.035(2) 0.041(3) 0.0123(19) 0.000(2) 0.013(2)
C7 0.050(3) 0.032(2) 0.040(3) 0.0013(19) 0.000(2) 0.009(2)
C8 0.045(3) 0.041(3) 0.043(3) 0.008(2) -0.001(2) 0.018(2)
C9 0.074(4) 0.040(3) 0.043(3) 0.008(2) -0.005(3) 0.011(3)
C10 0.059(3) 0.041(3) 0.038(3) 0.006(2) -0.006(2) 0.018(2)
C11 0.072(4) 0.042(3) 0.060(3) -0.001(2) -0.020(3) 0.008(3)
N1 0.122(5) 0.057(3) 0.070(3) 0.031(3) -0.017(3) 0.020(3)
C12 0.104(5) 0.045(3) 0.083(4) 0.025(3) -0.021(4) 0.016(3)

loop_
_atom_type_symbol
_atom_type_description
_atom_type_scat_dispersion_real
_atom_type_scat_dispersion_imag
_atom_type_scat_source
C C 0.0033 0.0016 'International Tables Vol C Tables 4.2.6.8 and 6.1.1.4'
H H 0.0000 0.0000 'International Tables Vol C Tables 4.2.6.8 and 6.1.1.4'
N N 0.0061 0.0033 'International Tables Vol C Tables 4.2.6.8 and 6.1.1.4'
O O 0.0106 0.0060 'International Tables Vol C Tables 4.2.6.8 and 6.1.1.4'
S S 0.1246 0.1234 'International Tables Vol C Tables 4.2.6.8 and 6.1.1.4'

loop_
_geom_angle_atom_site_label_1
_geom_angle_atom_site_label_2
_geom_angle_atom_site_label_3
_geom_angle
C10 S1 C1 103.2(3)
C2 O1 C11 117.2(4)
C6 O2 C12 118.0(4)
O1 C2 C3 125.7(4)
O1 C2 C6 114.7(4)
C3 C2 C6 119.6(4)
C2 C3 C5 120.0(4)
C7 C4 C5 118.2(4)
C7 C4 C8 120.7(4)
C5 C4 C8 121.2(4)
C4 C5 C3 121.2(4)
C4 C5 C9 120.5(4)
C3 C5 C9 118.3(4)
O2 C6 C7 125.1(4)
O2 C6 C2 115.0(4)
C7 C6 C2 119.9(4)
C6 C7 C4 121.1(4)
C10 C8 C4 177.1(6)
N1 C9 C5 178.4(7)
C8 C10 S1 176.1(5)

loop_
_geom_bond_atom_site_label_1
_geom_bond_atom_site_label_2
_geom_bond_distance
C1 S1 1.799(6)
S1 C10 1.669(5)
O1 C2 1.349(5)
O1 C11 1.430(6)
O2 C6 1.351(5)
O2 C12 1.415(6)
C2 C3 1.363(6)
C2 C6 1.410(6)
C3 C5 1.397(6)
C4 C7 1.388(6)
C4 C5 1.393(6)
C4 C8 1.423(6)
C5 C9 1.435(7)
C6 C7 1.381(6)
C8 C10 1.187(6)
C9 N1 1.136(7)

loop_
_cod_related_entry_id
_cod_related_entry_database
_cod_related_entry_code
1 ChemSpider 21119085
